data_7233564
loop_
_publ_author_name
'Marek Szafranski'

_publ_section_title
;
 Strong negative thermal expansion and relaxor ferroelectricity driven by
 supramolecular patterns
;
_journal_name_full 'Journal of Materials Chemistry C'
_journal_page_first 7904
_journal_page_last 7913
_journal_paper_doi 10.1039/C3TC31609B
_journal_volume 1
_journal_year 2012
_chemical_formula_sum 'C6 H19 Cl N2 O3'
_chemical_formula_weight 202.45
_space_group_IT_number 63
_space_group_name_Hall '-C 2c 2'
_space_group_name_H-M_alt 'C m c m'
_atom_sites_solution_hydrogens geom
_atom_sites_solution_primary direct
_atom_sites_solution_secondary difmap
_cell_angle_alpha 90.00
_cell_angle_beta 90.00
_cell_angle_gamma 90.00
_cell_formula_units_Z 4
_cell_length_a 5.313(3)
_cell_length_b 16.988(11)
_cell_length_c 12.159(10)
_cell_measurement_temperature 293(2)
_cell_volume 1097.4(13)
_computing_structure_refinement 'SHELXL-97 (Sheldrick, 1997)'
_computing_structure_solution 'SHELXS-97 (Sheldrick, 1990)'
_diffrn_ambient_temperature 293(2)
_diffrn_measured_fraction_theta_full 0.991
_diffrn_measured_fraction_theta_max 0.991
_diffrn_radiation_monochromator graphite
_diffrn_radiation_source 'fine-focus sealed tube'
_diffrn_radiation_wavelength 0.83700
_diffrn_reflns_av_R_equivalents 0.0447
_diffrn_reflns_av_sigmaI/netI 0.0418
_diffrn_reflns_limit_h_max 6
_diffrn_reflns_limit_h_min 0
_diffrn_reflns_limit_k_max 20
_diffrn_reflns_limit_k_min -20
_diffrn_reflns_limit_l_max 14
_diffrn_reflns_limit_l_min -14
_diffrn_reflns_number 1813
_diffrn_reflns_theta_full 30.01
_diffrn_reflns_theta_max 30.01
_diffrn_reflns_theta_min 3.45
_exptl_absorpt_coefficient_mu 0.000
_exptl_crystal_density_diffrn 1.225
_exptl_crystal_density_method 'not measured'
_exptl_crystal_F_000 58
_refine_diff_density_max 0.458
_refine_diff_density_min -0.401
_refine_diff_density_rms 0.077
_refine_ls_extinction_method none
_refine_ls_goodness_of_fit_ref 1.165
_refine_ls_hydrogen_treatment mixed
_refine_ls_matrix_type full
_refine_ls_number_parameters 113
_refine_ls_number_reflns 571
_refine_ls_number_restraints 0
_refine_ls_restrained_S_all 1.165
_refine_ls_R_factor_all 0.0692
_refine_ls_R_factor_gt 0.0458
_refine_ls_shift/su_max 0.000
_refine_ls_shift/su_mean 0.000
_refine_ls_structure_factor_coef Fsqd
_refine_ls_weighting_details 'calc w=1/[\s^2^(Fo^2^)+(0.0578P)^2^+1.8445P] where P=(Fo^2^+2Fc^2^)/3'
_refine_ls_weighting_scheme calc
_refine_ls_wR_factor_gt 0.1040
_refine_ls_wR_factor_ref 0.1166
_reflns_number_gt 429
_reflns_number_total 571
_reflns_threshold_expression >2sigma(I)
_cod_data_source_file 1000004.cif
_cod_data_source_block PCOD1000004
_cod_original_cell_volume 1097.3(13)
_cod_database_code 7233564

loop_
_symmetry_equiv_pos_as_xyz
'x, y, z'
'-x, -y, z+1/2'
'-x, y, -z+1/2'
'x, -y, -z'
'x+1/2, y+1/2, z'
'-x+1/2, -y+1/2, z+1/2'
'-x+1/2, y+1/2, -z+1/2'
'x+1/2, -y+1/2, -z'
'-x, -y, -z'
'x, y, -z-1/2'
'x, -y, z-1/2'
'-x, y, z'
'-x+1/2, -y+1/2, -z'
'x+1/2, y+1/2, -z-1/2'
'x+1/2, -y+1/2, z-1/2'
'-x+1/2, y+1/2, z'

loop_
_atom_site_label
_atom_site_type_symbol
_atom_site_fract_x
_atom_site_fract_y
_atom_site_fract_z
_atom_site_U_iso_or_equiv
_atom_site_adp_type
_atom_site_occupancy
_atom_site_symmetry_multiplicity
_atom_site_calc_flag
_atom_site_refinement_flags
_atom_site_disorder_assembly
_atom_site_disorder_group
N1 N 0.2382(3) 0.15957(9) 0.7500 0.0510(6) Uani 1 2 d S . .
C1 C 0.1444(6) 0.07863(17) 0.7500 0.0744(11) Uani 1 2 d S . .
C2 C 0.1450(4) 0.20201(17) 0.6523(2) 0.0768(9) Uani 1 1 d . . .
Cl1 Cl 0.0000 0.1181(8) 0.3678(10) 0.132(4) Uani 0.25 2 d SP . .
O1 O 0.0000 0.1181(8) 0.3678(10) 0.132(4) Uani 0.75 2 d SP . .
O2 O 0.0000 0.4197(7) 0.5453(12) 0.121(3) Uani 0.75 2 d SP . .
Cl2 Cl 0.0000 0.4197(7) 0.5453(12) 0.121(3) Uani 0.25 2 d SP . .
H1 H 0.234(5) 0.0397(10) 0.697(3) 0.105(9) Uani 0.50 1 d P . .
H1A H 0.200(5) 0.0611(12) 0.659(3) 0.104(6) Uani 0.50 1 d P . .
H2 H 0.232(4) 0.1864(18) 0.580(2) 0.150(12) Uani 0.50 1 d P . .
H2A H 0.204(4) 0.1606(13) 0.5837(10) 0.116(8) Uani 0.50 1 d P . .
H3 H 0.2127(12) 0.2602(4) 0.6548(7) 0.135(2) Uani 1 1 d . . .
H4 H 0.5000 0.1590(5) 0.7500 0.100(3) Uani 1 4 d S . .
H5 H -0.139(4) 0.4081(12) 0.573(2) 0.157(8) Uani 0.50 1 d P . .
H6 H -0.131(2) 0.1055(11) 0.3880(18) 0.118(5) Uani 0.50 1 d P . .
H7 H 0.0000 0.110(2) 0.307(3) 0.147(15) Uani 0.50 2 d SP . .
H8 H 0.0000 0.4609(17) 0.526(4) 0.15(2) Uani 0.50 2 d SP . .

loop_
_atom_site_aniso_label
_atom_site_aniso_U_11
_atom_site_aniso_U_22
_atom_site_aniso_U_33
_atom_site_aniso_U_23
_atom_site_aniso_U_13
_atom_site_aniso_U_12
N1 0.0322(8) 0.0519(9) 0.0688(10) 0.000 0.000 0.0002(7)
C1 0.0406(15) 0.0395(16) 0.143(4) 0.000 0.000 0.0057(12)
C2 0.0438(12) 0.1019(18) 0.0845(17) 0.0343(14) 0.0075(12) -0.0015(10)
Cl1 0.144(11) 0.106(5) 0.147(9) -0.028(5) 0.000 0.000
O1 0.144(11) 0.106(5) 0.147(9) -0.028(5) 0.000 0.000
O2 0.085(5) 0.149(9) 0.129(5) -0.004(8) 0.000 0.000
Cl2 0.085(5) 0.149(9) 0.129(5) -0.004(8) 0.000 0.000
H1 0.072(6) 0.054(6) 0.19(3) -0.041(9) -0.001(10) 0.027(5)
H1A 0.074(11) 0.078(12) 0.160(19) -0.031(11) 0.024(10) 0.004(8)
H2 0.061(7) 0.25(3) 0.140(16) 0.119(17) 0.034(8) 0.028(11)
H2A 0.101(11) 0.207(18) 0.041(5) -0.023(9) 0.017(5) -0.003(10)
H3 0.089(4) 0.103(4) 0.212(7) 0.073(4) -0.007(4) -0.014(3)
H4 0.140(9) 0.077(5) 0.083(5) 0.000 0.000 0.000
H5 0.17(2) 0.127(11) 0.174(17) 0.002(10) -0.043(17) -0.026(15)
H6 0.058(10) 0.126(9) 0.170(13) -0.055(9) 0.010(9) 0.005(7)
H7 0.13(2) 0.083(10) 0.23(5) -0.027(19) 0.000 0.000
H8 0.096(14) 0.17(3) 0.19(5) -0.10(4) 0.000 0.000

loop_
_atom_type_symbol
_atom_type_description
_atom_type_scat_dispersion_real
_atom_type_scat_dispersion_imag
_atom_type_scat_source
C C 0.0000 0.0000 'International Tables Vol C Tables 4.2.6.8 and 6.1.1.4'
H H 0.0000 0.0000 'International Tables Vol C Tables 4.2.6.8 and 6.1.1.4'
N N 0.0000 0.0000 'International Tables Vol C Tables 4.2.6.8 and 6.1.1.4'
O O 0.0000 0.0000 'International Tables Vol C Tables 4.2.6.8 and 6.1.1.4'
Cl Cl 0.0000 0.0000 'International Tables Vol C Tables 4.2.6.8 and 6.1.1.4'

loop_
_geom_angle_atom_site_label_1
_geom_angle_atom_site_label_2
_geom_angle_atom_site_label_3
_geom_angle
_geom_angle_site_symmetry_1
_geom_angle_site_symmetry_3
C1 N1 C2 110.18(15) . 10_557
C1 N1 C2 110.18(15) . .
C2 N1 C2 107.3(3) 10_557 .
N1 C1 C1 109.92(13) . 3_556
N1 C2 C2 109.63(11) . 12

loop_
_geom_bond_atom_site_label_1
_geom_bond_atom_site_label_2
_geom_bond_distance
_geom_bond_site_symmetry_2
N1 C1 1.463(3) .
N1 C2 1.475(2) 10_557
N1 C2 1.475(2) .
C1 C1 1.535(6) 3_556
C2 C2 1.540(5) 12
